data_1008022
loop_
_publ_author_name
'Levy, J. H.'
'Sanger, P. L.'
'Taylor, J. C.'
'Wilson, P. W.'

_publ_section_title
;
 The structures of fluorides. XI. Cubic harmonic analysis of the neutron
 diffraction pattern of the body-centred cubic phase of Mo F~6~ at 266 K
;
_journal_coden_ASTM ACBCAR
_journal_name_full
;
 Acta Crystallographica, Section B: Structural Crystallography and Crystal
 Chemistry
;
_journal_page_first 1065
_journal_page_last 1067
_journal_paper_doi 10.1107/S0567740875004505
_journal_volume 31
_journal_year 1975
_chemical_formula_structural 'Mo F6'
_chemical_formula_sum 'F6 Mo'
_chemical_name_systematic 'Molybdenum hexafluoride'
_space_group_IT_number 211
_symmetry_cell_setting cubic
_symmetry_Int_Tables_number 211
_symmetry_space_group_name_Hall 'I 4 2 3'
_symmetry_space_group_name_H-M 'I 4 3 2'
_cell_angle_alpha 90
_cell_angle_beta 90
_cell_angle_gamma 90
_cell_formula_units_Z 2
_cell_length_a 6.221(5)
_cell_length_b 6.221(5)
_cell_length_c 6.221(5)
_cell_volume 240.8
_refine_ls_R_factor_all 0.103
_cod_database_code 1008022

loop_
_symmetry_equiv_pos_as_xyz
x,y,z
y,z,x
z,x,y
-x,-z,-y
-y,-x,-z
-z,-y,-x
x,-y,-z
y,-z,-x
z,-x,-y
-x,z,y
-y,x,z
-z,y,x
-x,y,-z
-y,z,-x
-z,x,-y
x,-z,y
y,-x,z
z,-y,x
-x,-y,z
-y,-z,x
-z,-x,y
x,z,-y
y,x,-z
z,y,-x
1/2+x,1/2+y,1/2+z
1/2+y,1/2+z,1/2+x
1/2+z,1/2+x,1/2+y
1/2-x,1/2-z,1/2-y
1/2-y,1/2-x,1/2-z
1/2-z,1/2-y,1/2-x
1/2+x,1/2-y,1/2-z
1/2+y,1/2-z,1/2-x
1/2+z,1/2-x,1/2-y
1/2-x,1/2+z,1/2+y
1/2-y,1/2+x,1/2+z
1/2-z,1/2+y,1/2+x
1/2-x,1/2+y,1/2-z
1/2-y,1/2+z,1/2-x
1/2-z,1/2+x,1/2-y
1/2+x,1/2-z,1/2+y
1/2+y,1/2-x,1/2+z
1/2+z,1/2-y,1/2+x
1/2-x,1/2-y,1/2+z
1/2-y,1/2-z,1/2+x
1/2-z,1/2-x,1/2+y
1/2+x,1/2+z,1/2-y
1/2+y,1/2+x,1/2-z
1/2+z,1/2+y,1/2-x

loop_
_atom_site_label
_atom_site_type_symbol
_atom_site_symmetry_multiplicity
_atom_site_Wyckoff_symbol
_atom_site_fract_x
_atom_site_fract_y
_atom_site_fract_z
_atom_site_occupancy
_atom_site_attached_hydrogens
_atom_site_calc_flag
Mo1 Mo6+ 2 a 0. 0. 0. 1. 0 d
F1 F1- 2 a -1. -1. -1. 6. 0 dum

loop_
_atom_type_symbol
_atom_type_oxidation_number
Mo6+ 6.000
F1- -1.000

loop_
_cod_changelog_entry_id
_cod_changelog_entry_author
_cod_changelog_entry_date
_cod_changelog_entry_text
1 'Vaitkus, Antanas' 2025-01-14T10:11:38+02:00
;
 Updated bibliographic information. Updated the '_chemical_name_systematic'
 data item value.
;
